data_7110477
loop_
_publ_author_name
'Shin, Jun Ho'
'Parkin, Gerard'

_publ_section_title
;
 The ansa-effect in permethyltantalocene chemistry: a [Me2Si] ansa bridge
 promotes olefin-insertion and reductive-elimination reactions for
 [Me2Si(C5Me4)2]Ta(\h2-C2H4)H and [Me2Si(C5Me4)2]TaH3
;
_journal_issue 10
_journal_name_full 'Chemical Communications'
_journal_page_first 887
_journal_paper_doi 10.1039/a900895k
_journal_year 1999
_chemical_formula_sum 'C21 H25 O Si Ta'
_chemical_formula_weight 502.45
_chemical_name_systematic
;

 ?

;
_space_group_IT_number 14
_symmetry_cell_setting monoclinic
_symmetry_space_group_name_Hall '-P 2yn'
_symmetry_space_group_name_H-M 'P 1 21/n 1'
_atom_sites_solution_hydrogens geom
_atom_sites_solution_primary direct
_atom_sites_solution_secondary difmap
_audit_creation_method SHELXL
_cell_angle_alpha 90.00
_cell_angle_beta 100.5390(10)
_cell_angle_gamma 90.00
_cell_formula_units_Z 4
_cell_length_a 8.6366(5)
_cell_length_b 15.9753(9)
_cell_length_c 14.8619(8)
_cell_measurement_temperature 203(2)
_cell_volume 2015.9(2)
_computing_cell_refinement 'Siemens XSCANS'
_computing_data_collection 'Siemens XSCANS'
_computing_data_reduction 'Siemens SHELXTL'
_computing_molecular_graphics 'Siemens SHELXTL'
_computing_publication_material 'Siemens SHELXTL'
_computing_structure_refinement 'SHELXL-93 (Sheldrick, 1993)'
_computing_structure_solution 'SHELXS-86 (Sheldrick, 1990)'
_diffrn_ambient_temperature 203(2)
_diffrn_measurement_device 'Siemens P4'
_diffrn_measurement_method '\w scans'
_diffrn_radiation_monochromator graphite
_diffrn_radiation_source 'fine-focus sealed tube'
_diffrn_radiation_type MoK\a
_diffrn_radiation_wavelength 0.71073
_diffrn_reflns_av_R_equivalents 0.0254
_diffrn_reflns_av_sigmaI/netI 0.0268
_diffrn_reflns_limit_h_max 11
_diffrn_reflns_limit_h_min -11
_diffrn_reflns_limit_k_max 21
_diffrn_reflns_limit_k_min -19
_diffrn_reflns_limit_l_max 18
_diffrn_reflns_limit_l_min -19
_diffrn_reflns_number 14647
_diffrn_reflns_theta_max 28.30
_diffrn_reflns_theta_min 1.89
_exptl_absorpt_coefficient_mu 5.516
_exptl_absorpt_correction_type SADABS
_exptl_crystal_density_diffrn 1.655
_exptl_crystal_F_000 984
_exptl_crystal_size_max 0.30
_exptl_crystal_size_mid 0.20
_exptl_crystal_size_min 0.20
_refine_diff_density_max 0.979
_refine_diff_density_min -0.757
_refine_diff_density_rms 0.097
_refine_ls_extinction_coef 0.00034(7)
_refine_ls_extinction_expression Fc^*^=kFc[1+0.001xFc^2^\l^3^/sin(2\q)]^-1/4^
_refine_ls_extinction_method SHELXL
_refine_ls_goodness_of_fit_all 1.040
_refine_ls_goodness_of_fit_obs 1.073
_refine_ls_matrix_type full
_refine_ls_number_parameters 230
_refine_ls_number_reflns 4717
_refine_ls_number_restraints 0
_refine_ls_restrained_S_all 1.059
_refine_ls_restrained_S_obs 1.073
_refine_ls_R_factor_all 0.0285
_refine_ls_R_factor_obs 0.0225
_refine_ls_shift/esd_max -0.116
_refine_ls_shift/esd_mean 0.002
_refine_ls_structure_factor_coef Fsqd
_refine_ls_weighting_details 'w=1/[\s^2^(Fo^2^)+(0.0229P)^2^+2.6578P] where P=(Fo^2^+2Fc^2^)/3'
_refine_ls_weighting_scheme calc
_refine_ls_wR_factor_all 0.0563
_refine_ls_wR_factor_obs 0.0535
_reflns_number_observed 4177
_reflns_number_total 4719
_reflns_observed_criterion >2sigma(I)
_cod_data_source_file 900895ksup1.cif
_cod_data_source_block ged10
_cod_depositor_comments
;
The following automatic conversions were performed:

'_symmetry_cell_setting' value 'Monoclinic' changed to 'monoclinic'
according to /home/saulius/struct/CIF-dictionaries/cif_core.dic
dictionary named 'cif_core.dic' version 2.4.2 from 2011-04-26.

Automatic conversion script
Id: cif_fix_values 1891 2012-01-12 08:04:46Z andrius 

The following automatic conversions were performed:

'_refine_ls_weighting_scheme' value 'calc
w=1/[\s^2^(Fo^2^)+(0.0229P)^2^+2.6578P] where P=(Fo^2^+2Fc^2^)/3' was
changed to 'calc'. New tag '_refine_ls_weighting_details' was
created. The value of the new tag was set to
'w=1/[\s^2^(Fo^2^)+(0.0229P)^2^+2.6578P] where P=(Fo^2^+2Fc^2^)/3'.

Automatic conversion script
Id: cif_fix_values 3143 2015-03-26 13:38:13Z robertas 
;
_cod_original_sg_symbol_H-M P2(1)/n
_cod_database_code 7110477

loop_
_symmetry_equiv_pos_as_xyz
'x, y, z'
'-x+1/2, y+1/2, -z+1/2'
'-x, -y, -z'
'x-1/2, -y-1/2, z-1/2'

loop_
_atom_site_aniso_label
_atom_site_aniso_U_11
_atom_site_aniso_U_22
_atom_site_aniso_U_33
_atom_site_aniso_U_23
_atom_site_aniso_U_13
_atom_site_aniso_U_12
Ta 0.02527(7) 0.02213(8) 0.02536(8) -0.00066(5) 0.00592(5) 0.00044(5)
C1 0.059(3) 0.037(2) 0.051(3) -0.007(2) 0.019(2) -0.005(2)
O1 0.107(3) 0.069(3) 0.077(3) -0.011(2) 0.058(3) -0.015(2)
C11 0.033(2) 0.022(2) 0.030(2) 0.0007(13) 0.0040(14) 0.0014(13)
C12 0.033(2) 0.023(2) 0.035(2) -0.0036(13) 0.0053(14) 0.0020(13)
C13 0.035(2) 0.027(2) 0.029(2) -0.0035(13) 0.0064(14) -0.0009(13)
C14 0.031(2) 0.025(2) 0.032(2) -0.0029(13) 0.0026(14) -0.0034(13)
C15 0.032(2) 0.022(2) 0.029(2) -0.0018(12) 0.0059(14) -0.0044(12)
C21 0.027(2) 0.027(2) 0.027(2) -0.0036(13) 0.0011(12) -0.0006(12)
C22 0.028(2) 0.031(2) 0.036(2) -0.0051(14) 0.0067(14) -0.0047(13)
C23 0.045(2) 0.024(2) 0.034(2) -0.0034(14) 0.012(2) -0.0079(14)
C24 0.036(2) 0.021(2) 0.035(2) -0.0035(13) 0.0051(15) 0.0017(13)
C25 0.029(2) 0.026(2) 0.027(2) -0.0023(12) 0.0059(13) -0.0001(12)
C32 0.037(2) 0.041(2) 0.044(2) -0.007(2) 0.008(2) 0.009(2)
C33 0.053(2) 0.048(2) 0.028(2) -0.011(2) 0.011(2) -0.004(2)
C34 0.032(2) 0.044(2) 0.042(2) -0.008(2) -0.002(2) -0.005(2)
C35 0.037(2) 0.042(2) 0.037(2) -0.004(2) 0.012(2) -0.008(2)
C42 0.029(2) 0.057(3) 0.064(3) -0.005(2) 0.014(2) -0.004(2)
C43 0.066(3) 0.037(2) 0.058(3) 0.005(2) 0.026(2) -0.010(2)
C44 0.052(2) 0.028(2) 0.051(2) 0.000(2) 0.004(2) 0.011(2)
C45 0.035(2) 0.037(2) 0.037(2) -0.004(2) 0.013(2) 0.0028(15)
Si 0.0341(5) 0.0272(5) 0.0279(5) 0.0004(4) 0.0000(4) 0.0034(4)
C51 0.058(2) 0.041(2) 0.028(2) 0.005(2) 0.004(2) -0.001(2)
C52 0.051(2) 0.045(2) 0.045(2) -0.005(2) -0.012(2) 0.014(2)

loop_
_atom_site_label
_atom_site_type_symbol
_atom_site_fract_x
_atom_site_fract_y
_atom_site_fract_z
_atom_site_U_iso_or_equiv
_atom_site_thermal_displace_type
_atom_site_occupancy
_atom_site_calc_flag
_atom_site_refinement_flags
Ta Ta 0.493610(14) 0.237878(8) 0.377006(9) 0.02409(5) Uani 1 d .
C1 C 0.6079(6) 0.2603(3) 0.2703(3) 0.0475(10) Uani 1 d .
O1 O 0.6849(5) 0.2690(2) 0.2181(3) 0.0791(12) Uani 1 d .
H1 H 0.3204(38) 0.2828(22) 0.3189(23) 0.021(8) Uiso 1 d .
C11 C 0.5268(4) 0.1099(2) 0.4513(2) 0.0287(7) Uani 1 d .
C12 C 0.5911(4) 0.1018(2) 0.3677(2) 0.0306(7) Uani 1 d .
C13 C 0.4625(4) 0.1072(2) 0.2909(2) 0.0301(7) Uani 1 d .
C14 C 0.3215(4) 0.1184(2) 0.3244(2) 0.0297(7) Uani 1 d .
C15 C 0.3568(4) 0.1205(2) 0.4215(2) 0.0277(7) Uani 1 d .
C21 C 0.6216(4) 0.2687(2) 0.5241(2) 0.0274(6) Uani 1 d .
C22 C 0.7158(4) 0.3049(2) 0.4616(2) 0.0315(7) Uani 1 d .
C23 C 0.6265(4) 0.3713(2) 0.4122(3) 0.0337(8) Uani 1 d .
C24 C 0.4796(4) 0.3781(2) 0.4423(2) 0.0311(7) Uani 1 d .
C25 C 0.4750(4) 0.3165(2) 0.5101(2) 0.0272(7) Uani 1 d .
C32 C 0.7560(4) 0.0777(3) 0.3578(3) 0.0407(9) Uani 1 d .
H32A H 0.7613(10) 0.0176(3) 0.3494(21) 0.061 Uiso 1 calc R
H32B H 0.8294(6) 0.0939(17) 0.4125(9) 0.061 Uiso 1 calc R
H32C H 0.7834(14) 0.1059(15) 0.3051(12) 0.061 Uiso 1 calc R
C33 C 0.4735(5) 0.0912(3) 0.1919(3) 0.0426(9) Uani 1 d .
C34 C 0.1579(4) 0.1223(3) 0.2675(3) 0.0404(9) Uani 1 d .
H34A H 0.0916(10) 0.1571(15) 0.2982(10) 0.061 Uiso 1 calc R
H34B H 0.1141(14) 0.0663(3) 0.2597(17) 0.061 Uiso 1 calc R
H34C H 0.1630(6) 0.1461(17) 0.2080(8) 0.061 Uiso 1 calc R
C35 C 0.2317(4) 0.1201(3) 0.4800(3) 0.0380(8) Uani 1 d .
H35A H 0.2780(8) 0.1361(18) 0.5421(5) 0.057 Uiso 1 calc R
H35B H 0.1872(24) 0.0644(5) 0.4803(16) 0.057 Uiso 1 calc R
H35C H 0.1494(17) 0.1595(13) 0.4555(12) 0.057 Uiso 1 calc R
C42 C 0.8859(4) 0.2888(3) 0.4587(3) 0.0490(10) Uani 1 d .
H42A H 0.8982(7) 0.2794(21) 0.3959(4) 0.073 Uiso 1 calc R
H42B H 0.9213(12) 0.2396(13) 0.4951(19) 0.073 Uiso 1 calc R
H42C H 0.9484(7) 0.3368(9) 0.4833(21) 0.073 Uiso 1 calc R
C43 C 0.6852(6) 0.4330(3) 0.3496(3) 0.0518(11) Uani 1 d .
H43A H 0.7608(30) 0.4057(6) 0.3184(17) 0.078 Uiso 1 calc R
H43B H 0.7355(35) 0.4797(10) 0.3852(4) 0.078 Uiso 1 calc R
H43C H 0.5973(8) 0.4533(16) 0.3048(14) 0.078 Uiso 1 calc R
C44 C 0.3544(5) 0.4432(2) 0.4101(3) 0.0442(9) Uani 1 d .
C45 C 0.3477(4) 0.3147(2) 0.5670(3) 0.0357(8) Uani 1 d .
H45A H 0.3563(22) 0.2635(9) 0.6027(15) 0.054 Uiso 1 calc R
H45B H 0.2455(4) 0.3168(18) 0.5272(3) 0.054 Uiso 1 calc R
H45C H 0.3594(21) 0.3625(10) 0.6079(14) 0.054 Uiso 1 calc R
Si Si 0.63652(11) 0.15496(6) 0.56279(7) 0.0304(2) Uani 1 d .
C51 C 0.5447(5) 0.1312(3) 0.6640(3) 0.0428(9) Uani 1 d .
H51A H 0.4396(15) 0.1549(17) 0.6550(10) 0.064 Uiso 1 calc R
H51B H 0.6082(20) 0.1552(17) 0.7185(4) 0.064 Uiso 1 calc R
H51C H 0.5384(34) 0.0710(3) 0.6714(13) 0.064 Uiso 1 calc R
C52 C 0.8410(5) 0.1148(3) 0.5977(3) 0.0493(10) Uani 1 d .
H52A H 0.9003(12) 0.1261(18) 0.5495(10) 0.074 Uiso 1 calc R
H52B H 0.8381(5) 0.0550(4) 0.6082(21) 0.074 Uiso 1 calc R
H52C H 0.8911(14) 0.1426(15) 0.6535(12) 0.074 Uiso 1 calc R

loop_
_atom_type_symbol
_atom_type_description
_atom_type_scat_dispersion_real
_atom_type_scat_dispersion_imag
_atom_type_scat_source
C C 0.0033 0.0016 'International Tables Vol C Tables 4.2.6.8 and 6.1.1.4'
H H 0.0000 0.0000 'International Tables Vol C Tables 4.2.6.8 and 6.1.1.4'
O O 0.0106 0.0060 'International Tables Vol C Tables 4.2.6.8 and 6.1.1.4'
Si Si 0.0817 0.0704 'International Tables Vol C Tables 4.2.6.8 and 6.1.1.4'
Ta Ta -0.7052 6.5227 'International Tables Vol C Tables 4.2.6.8 and 6.1.1.4'

loop_
_geom_angle_atom_site_label_1
_geom_angle_atom_site_label_2
_geom_angle_atom_site_label_3
_geom_angle
C1 Ta C21 118.7(2)
C1 Ta C11 119.25(15)
C21 Ta C11 75.01(12)
C1 Ta C12 83.52(15)
C21 Ta C12 97.95(12)
C11 Ta C12 36.43(12)
C1 Ta C22 82.7(2)
C21 Ta C22 36.50(11)
C11 Ta C22 97.43(12)
C12 Ta C22 100.77(12)
C1 Ta C15 133.57(14)
C21 Ta C15 94.64(12)
C11 Ta C15 36.34(12)
C12 Ta C15 59.11(11)
C22 Ta C15 127.59(12)
C1 Ta C25 131.96(14)
C21 Ta C25 36.28(11)
C11 Ta C25 95.23(12)
C12 Ta C25 128.31(12)
C22 Ta C25 59.10(11)
C15 Ta C25 94.18(11)
C1 Ta C23 74.79(14)
C21 Ta C23 59.04(12)
C11 Ta C23 131.19(13)
C12 Ta C23 131.67(13)
C22 Ta C23 34.80(13)
C15 Ta C23 150.66(11)
C25 Ta C23 57.18(11)
C1 Ta C13 76.43(14)
C21 Ta C13 131.73(12)
C11 Ta C13 59.12(12)
C12 Ta C13 35.04(12)
C22 Ta C13 132.17(12)
C15 Ta C13 57.14(11)
C25 Ta C13 150.84(11)
C23 Ta C13 149.96(11)
C1 Ta C24 102.24(14)
C21 Ta C24 58.81(12)
C11 Ta C24 128.93(12)
C12 Ta C24 156.12(13)
C22 Ta C24 57.80(12)
C15 Ta C24 123.25(11)
C25 Ta C24 34.04(11)
C23 Ta C24 33.90(11)
C13 Ta C24 168.82(12)
C1 Ta C14 103.81(15)
C21 Ta C14 128.48(12)
C11 Ta C14 58.74(12)
C12 Ta C14 57.57(12)
C22 Ta C14 155.63(12)
C15 Ta C14 34.14(11)
C25 Ta C14 123.18(11)
C23 Ta C14 169.55(12)
C13 Ta C14 33.45(11)
C24 Ta C14 139.88(11)
O1 C1 Ta 172.3(5)
C12 C11 C15 105.7(3)
C12 C11 Si 124.9(2)
C15 C11 Si 122.3(2)
C12 C11 Ta 72.8(2)
C15 C11 Ta 74.0(2)
Si C11 Ta 94.61(14)
C13 C12 C11 108.2(3)
C13 C12 C32 122.8(3)
C11 C12 C32 128.3(3)
C13 C12 Ta 76.0(2)
C11 C12 Ta 70.7(2)
C32 C12 Ta 126.8(3)
C14 C13 C12 108.5(3)
C14 C13 C33 125.2(3)
C12 C13 C33 125.7(3)
C14 C13 Ta 74.1(2)
C12 C13 Ta 68.9(2)
C33 C13 Ta 129.4(3)
C13 C14 C15 108.9(3)
C13 C14 C34 126.1(3)
C15 C14 C34 125.0(3)
C13 C14 Ta 72.5(2)
C15 C14 Ta 69.7(2)
C34 C14 Ta 126.6(2)
C14 C15 C11 108.8(3)
C14 C15 C35 122.9(3)
C11 C15 C35 127.6(3)
C14 C15 Ta 76.2(2)
C11 C15 Ta 69.7(2)
C35 C15 Ta 127.7(2)
C25 C21 C22 105.7(3)
C25 C21 Si 123.5(2)
C22 C21 Si 123.7(2)
C25 C21 Ta 74.1(2)
C22 C21 Ta 73.1(2)
Si C21 Ta 94.40(13)
C23 C22 C21 108.0(3)
C23 C22 C42 123.4(3)
C21 C22 C42 127.7(3)
C23 C22 Ta 75.7(2)
C21 C22 Ta 70.4(2)
C42 C22 Ta 127.9(3)
C24 C23 C22 108.9(3)
C24 C23 C43 124.3(4)
C22 C23 C43 126.2(3)
C24 C23 Ta 73.9(2)
C22 C23 Ta 69.5(2)
C43 C23 Ta 129.8(3)
C25 C24 C23 108.2(3)
C25 C24 C44 126.3(3)
C23 C24 C44 125.4(3)
C25 C24 Ta 69.9(2)
C23 C24 Ta 72.2(2)
C44 C24 Ta 125.9(3)
C24 C25 C21 109.2(3)
C24 C25 C45 122.2(3)
C21 C25 C45 127.8(3)
C24 C25 Ta 76.0(2)
C21 C25 Ta 69.7(2)
C45 C25 Ta 128.7(2)
C52 Si C51 103.1(2)
C52 Si C11 114.2(2)
C51 Si C11 114.2(2)
C52 Si C21 114.9(2)
C51 Si C21 115.1(2)
C11 Si C21 95.89(15)

loop_
_geom_bond_atom_site_label_1
_geom_bond_atom_site_label_2
_geom_bond_distance
Ta C1 2.047(4)
Ta C21 2.315(3)
Ta C11 2.316(3)
Ta C12 2.344(3)
Ta C22 2.351(3)
Ta C15 2.373(3)
Ta C25 2.374(3)
Ta C23 2.432(3)
Ta C13 2.438(3)
Ta C24 2.453(3)
Ta C14 2.458(3)
C1 O1 1.120(5)
C11 C12 1.457(5)
C11 C15 1.463(5)
C11 Si 1.894(4)
C12 C13 1.442(5)
C12 C32 1.509(5)
C13 C14 1.409(5)
C13 C33 1.513(5)
C14 C15 1.420(5)
C14 C34 1.509(5)
C15 C35 1.506(5)
C21 C25 1.461(4)
C21 C22 1.462(5)
C21 Si 1.903(3)
C22 C23 1.432(5)
C22 C42 1.500(5)
C23 C24 1.424(5)
C23 C43 1.506(5)
C24 C25 1.415(5)
C24 C44 1.514(5)
C25 C45 1.505(4)
Si C52 1.861(4)
Si C51 1.864(4)
